data_9011043
loop_
_publ_author_name
'Gard, J. A.'
'Taylor, H. F. W.'

_publ_section_title
;
 The crystal structure of foshagite
;
_journal_name_full 'Acta Crystallographica'
_journal_page_first 785
_journal_page_last 793
_journal_paper_doi 10.1107/S0365110X60001898
_journal_volume 13
_journal_year 1960
_chemical_compound_source 'Crestmore, California, USA'
_chemical_formula_sum 'Ca4 H2 O11 Si3'
_chemical_name_mineral Foshagite
_space_group_IT_number 2
_symmetry_space_group_name_Hall '-P 1'
_symmetry_space_group_name_H-M 'P -1'
_cell_angle_alpha 90
_cell_angle_beta 106.4
_cell_angle_gamma 90
_cell_formula_units_Z 2
_cell_length_a 10.32
_cell_length_b 7.36
_cell_length_c 7.04
_cell_volume 512.969
_database_code_amcsd 0009245
_exptl_crystal_density_diffrn 2.736
_cod_original_sg_symbol_H-M 'P 1 -1 1'
_cod_original_formula_sum 'Ca4 Si3 O11 H2'
_cod_database_code 9011043

loop_
_space_group_symop_operation_xyz
x,y,z
-x,-y,-z

loop_
_atom_site_label
_atom_site_fract_x
_atom_site_fract_y
_atom_site_fract_z
_atom_site_type_symbol
_atom_site_attached_hydrogens
CaI1 0.39200 0.62500 0.60000 Ca 0
CaI2 0.39200 0.12500 0.60000 Ca 0
CaII1 0.14000 0.87500 0.78000 Ca 0
CaII2 0.14000 0.37500 0.78000 Ca 0
SiI 0.30800 0.12500 0.11700 Si 0
SiII1 0.16700 0.84200 0.29600 Si 0
SiII2 0.16700 0.40800 0.29600 Si 0
OI 0.45000 0.12500 0.29200 O 0
O-HI 0.45000 0.62500 0.29200 O 0
OII 0.31700 0.12500 -0.11600 O 0
O-HII 0.31700 0.62500 -0.11600 O 0
OIII1 0.22500 0.87500 0.52500 O 0
OIII2 0.22500 0.37500 0.52500 O 0
OIV1 0.01000 0.87500 0.26700 O 0
OIV2 0.01000 0.37500 0.26700 O 0
OV1 0.23400 0.94400 0.15000 O 0
OV2 0.23400 0.30600 0.15000 O 0
OVI 0.17500 0.62500 0.26700 O 0

loop_
_cod_changelog_entry_id
_cod_changelog_entry_author
_cod_changelog_entry_date
_cod_changelog_entry_text
1
;cod-tools version 3.8.0
Id: cif_guess_AMCSD_atom_types 9581 2023-05-17 12:35:41Z saulius
;
2023-05-23T09:23:36+03:00
;Derived atom types and hydrogen counts
from atom names that follow the AMCSD naming convention
(Wat == water, O-H == hydroxyl).
;
2
;cod-tools version 3.10.1
Id: cif_fix_AMCSD_atom_labels 10224 2024-08-07 11:09:31Z saulius
;
2024-08-07T19:40:01+03:00
;Changed the following '_atom_site_label' values:
the first duplicated label 'CaI'  converted to 'CaI1'
duplicated label 'CaI' at index 1 converted to 'CaI2'
the first duplicated label 'CaII'  converted to 'CaII1'
duplicated label 'CaII' at index 3 converted to 'CaII2'
the first duplicated label 'SiII'  converted to 'SiII1'
duplicated label 'SiII' at index 6 converted to 'SiII2'
the first duplicated label 'OIII'  converted to 'OIII1'
duplicated label 'OIII' at index 12 converted to 'OIII2'
the first duplicated label 'OIV'  converted to 'OIV1'
duplicated label 'OIV' at index 14 converted to 'OIV2'
the first duplicated label 'OV'  converted to 'OV1'
duplicated label 'OV' at index 16 converted to 'OV2'
;

loop_
_cod_related_entry_id
_cod_related_entry_database
_cod_related_entry_code
1 AMCSD 0009245
